data_1535019
loop_
_publ_author_name
'Solodovnikov, S.F.'
'Glinskaya, L.A.'
'Solodovnikova, Z.A.'
'Klevtsova, R.F.'
'Klevtsov, P.V.'
'Zolotova, E.S.'

_publ_section_title
;
 Synthesis,characterization and X-ray structure study of double molybdate
 of lithium and manganese(II)
;
_journal_name_full 'Zhurnal Strukturnoi Khimii (Issue-No. from 1981)'
_journal_page_first 136
_journal_page_last 144
_journal_volume 35
_journal_year 1994
_chemical_formula_sum 'Li1.6 Mn2.2 Mo3 O12'
_chemical_name_systematic 'Li1.6 Mn2.2 (Mo O4)3'
_space_group_IT_number 62
_symmetry_space_group_name_Hall '-P 2ac 2n'
_symmetry_space_group_name_H-M 'P n m a'
_cell_angle_alpha 90
_cell_angle_beta 90
_cell_angle_gamma 90
_cell_formula_units_Z 4
_cell_length_a 5.145
_cell_length_b 10.681
_cell_length_c 17.985
_cell_volume 988.343
_citation_journal_id_ASTM ZSTKAI
_cod_data_source_file Solodovnikov_ZSTKAI_1994_1462.cif
_cod_data_source_block Li1.6Mn2.2Mo3O12
_cod_original_cell_volume 988.3431
_cod_database_code 1535019

loop_
_symmetry_equiv_pos_as_xyz
x,y,z
-x+1/2,-y,z+1/2
x+1/2,-y+1/2,-z+1/2
-x,y+1/2,-z
-x,-y,-z
x-1/2,y,-z-1/2
-x-1/2,y-1/2,z-1/2
x,-y-1/2,z

loop_
_atom_site_label
_atom_site_type_symbol
_atom_site_fract_x
_atom_site_fract_y
_atom_site_fract_z
_atom_site_occupancy
_atom_site_U_iso_or_equiv
Mo2 Mo+6 0.27482 0.52918 0.15642 1 0.0
Mn2 Mn+2 0.2517 0.5772 0.4722 0.6 0.0
O2 O-2 0.4464 0.75 0.496 1 0.0
O4 O-2 0.0863 0.4929 0.0766 1 0.0
Li3 Li+1 0.2437 0.75 0.3014 0.57 0.0
Li1 Li+1 0.1053 0.25 0.2506 0.23 0.0
Mn3 Mn+2 0.2437 0.75 0.3014 0.43 0.0
O7 O-2 0.0555 0.6148 0.3714 1 0.0
O1 O-2 0.3624 0.25 0.3491 1 0.0
O5 O-2 0.0768 0.625 0.2126 1 0.0
O3 O-2 0.0845 0.1167 0.4627 1 0.0
O6 O-2 0.3542 0.3904 0.2031 1 0.0
Mn1 Mn+2 0.1053 0.25 0.2506 0.57 0.0
Li2 Li+1 0.2517 0.5772 0.4722 0.4 0.0
Mo1 Mo+6 0.27745 0.25 0.44333 1 0.0
